data_2013800
loop_
_publ_author_name
'Garden, Simon J.'
'Cunha, Fernando R. da'
'Glidewell, Christopher'
'Low, John N.'
'Skakle, Janet M. S.'
'Wardell, James L.'

_publ_section_title
;
 Three-dimensional aggregation in 2-hydroxy-3-iodo-5-nitrobenzaldehyde
 involving C---H&#x00B7;&#x00B7;&#x00B7;O, iodo--nitro and aromatic
 \p--\p stacking interactions, and isolated dimers in disordered
 2,4-diiodo-6-nitroanisole
;
_journal_issue 1
_journal_name_full 'Acta Crystallographica Section C'
_journal_page_first o12
_journal_page_last o14
_journal_paper_doi 10.1107/S0108270103025654
_journal_volume 60
_journal_year 2004
_chemical_formula_moiety 'C7 H4 I N O4'
_chemical_formula_sum 'C7 H4 I N O4'
_chemical_formula_weight 293.01
_chemical_name_systematic
;
2-Hydroxy-3-iodo-5-nitrobenzaldehyde
;
_space_group_IT_number 14
_symmetry_cell_setting monoclinic
_symmetry_space_group_name_Hall '-P 2ybc'
_symmetry_space_group_name_H-M 'P 1 21/c 1'
_atom_sites_solution_hydrogens geom
_atom_sites_solution_primary direct
_atom_sites_solution_secondary difmap
_cell_angle_alpha 90
_cell_angle_beta 115.496(3)
_cell_angle_gamma 90
_cell_formula_units_Z 4
_cell_length_a 8.2556(3)
_cell_length_b 15.3414(8)
_cell_length_c 7.2521(4)
_cell_measurement_reflns_used 1901
_cell_measurement_temperature 120(2)
_cell_measurement_theta_max 27.52
_cell_measurement_theta_min 3.04
_cell_volume 829.05(7)
_computing_cell_refinement 'DENZO-SMN (Otwinowski & Minor, 1997)'
_computing_data_collection 'KappaCCD Server Software (Nonius, 1997)'
_computing_data_reduction DENZO-SMN
_computing_molecular_graphics 'PLATON (Spek, 2003)'
_computing_publication_material 'SHELXL97 and PRPKAPPA (Ferguson, 1999)'
_computing_structure_refinement 'SHELXL97 (Sheldrick, 1997)'
_computing_structure_solution 'SHELXS97 (Sheldrick, 1997)'
_diffrn_ambient_temperature 120(2)
_diffrn_measured_fraction_theta_full 0.997
_diffrn_measured_fraction_theta_max 0.992
_diffrn_measurement_device_type 'Nonius KappaCCD'
_diffrn_measurement_method '\f scans, and \w scans with \k offsets'
_diffrn_radiation_monochromator graphite
_diffrn_radiation_source 'rotating anode'
_diffrn_radiation_type 'Mo K\a'
_diffrn_radiation_wavelength 0.71073
_diffrn_reflns_av_R_equivalents 0.065
_diffrn_reflns_av_sigmaI/netI 0.053
_diffrn_reflns_limit_h_max 10
_diffrn_reflns_limit_h_min -10
_diffrn_reflns_limit_k_max 19
_diffrn_reflns_limit_k_min -19
_diffrn_reflns_limit_l_max 9
_diffrn_reflns_limit_l_min -9
_diffrn_reflns_number 8251
_diffrn_reflns_theta_full 26.00
_diffrn_reflns_theta_max 27.52
_diffrn_reflns_theta_min 3.04
_diffrn_standards_decay_% negligible
_exptl_absorpt_coefficient_mu 3.842
_exptl_absorpt_correction_T_max 0.927
_exptl_absorpt_correction_T_min 0.339
_exptl_absorpt_correction_type multi-scan
_exptl_absorpt_process_details '(DENZO-SMN; Otwinowski & Minor, 1997)'
_exptl_crystal_colour colourless
_exptl_crystal_density_diffrn 2.348
_exptl_crystal_density_meas ?
_exptl_crystal_density_method 'not measured'
_exptl_crystal_description lath
_exptl_crystal_F_000 552
_exptl_crystal_size_max 0.36
_exptl_crystal_size_mid 0.05
_exptl_crystal_size_min 0.02
_refine_diff_density_max 1.13
_refine_diff_density_min -1.08
_refine_ls_extinction_method none
_refine_ls_goodness_of_fit_ref 1.028
_refine_ls_hydrogen_treatment constr
_refine_ls_matrix_type full
_refine_ls_number_parameters 119
_refine_ls_number_reflns 1901
_refine_ls_number_restraints 0
_refine_ls_restrained_S_all 1.028
_refine_ls_R_factor_all 0.050
_refine_ls_R_factor_gt 0.033
_refine_ls_shift/su_max 0.001
_refine_ls_shift/su_mean 0.000
_refine_ls_structure_factor_coef Fsqd
_refine_ls_weighting_details 'w = 1/[\s^2^(Fo^2^)+(0.0348P)^2^] where P=(Fo^2^+2Fc^2^)/3'
_refine_ls_weighting_scheme calc
_refine_ls_wR_factor_gt 0.069
_refine_ls_wR_factor_ref 0.074
_reflns_number_gt 1482
_reflns_number_total 1901
_reflns_threshold_expression I>2\s(I)
_cod_data_source_file gg1198.cif
_cod_data_source_block I
_cod_depositor_comments
;
The following automatic conversions were performed:

'_exptl_crystal_density_meas' value 'not measured' was changed to '?'
- the value is perceived as not measured.

Automatic conversion script
Id: cif_fix_values 3008 2015-01-20 13:52:24Z robertas 
;
_cod_original_sg_symbol_H-M 'P 21/c'
_cod_database_code 2013800
_cod_database_fobs_code 2013800

loop_
_symmetry_equiv_pos_as_xyz
'x, y, z'
'-x, y+1/2, -z+1/2'
'-x, -y, -z'
'x, -y+1/2, z+1/2'

loop_
_atom_site_label
_atom_site_fract_x
_atom_site_fract_y
_atom_site_fract_z
_atom_site_U_iso_or_equiv
_atom_site_adp_type
_atom_site_calc_flag
_atom_site_refinement_flags
_atom_site_occupancy
_atom_site_disorder_assembly
_atom_site_disorder_group
_atom_site_type_symbol
C1 0.2059(6) 0.1453(2) 0.1802(6) 0.0135(8) Uani d . 1 . . C
N1 0.3257(5) 0.0711(2) 0.2125(5) 0.0170(8) Uani d . 1 . . N
O11 0.4865(4) 0.08468(18) 0.2696(5) 0.0236(7) Uani d . 1 . . O
O12 0.2593(4) -0.00229(19) 0.1838(5) 0.0252(8) Uani d . 1 . . O
C2 0.0318(6) 0.1324(3) 0.1491(6) 0.0174(9) Uani d . 1 . . C
C3 -0.0769(6) 0.2043(3) 0.1281(6) 0.0160(9) Uani d . 1 . . C
C4 -0.0087(6) 0.2900(3) 0.1386(6) 0.0159(9) Uani d . 1 . . C
C5 0.1703(6) 0.3002(2) 0.1698(6) 0.0157(9) Uani d . 1 . . C
I5 0.28173(4) 0.424544(16) 0.19310(4) 0.02033(12) Uani d . 1 . . I
C6 0.2773(6) 0.2286(3) 0.1902(5) 0.0153(8) Uani d . 1 . . C
C31 -0.2675(6) 0.1906(3) 0.1045(6) 0.0168(9) Uani d . 1 . . C
O31 -0.3591(4) 0.2513(2) 0.1010(5) 0.0277(7) Uani d . 1 . . O
O41 -0.1079(4) 0.36054(18) 0.1176(5) 0.0231(7) Uani d . 1 . . O
H2 -0.0129 0.0762 0.1421 0.021 Uiso calc R 1 . . H
H31 -0.3130 0.1344 0.0927 0.020 Uiso calc R 1 . . H
H41 -0.2028 0.3466 0.1202 0.035 Uiso calc R 1 . . H
H6 0.3957 0.2357 0.2106 0.018 Uiso calc R 1 . . H

loop_
_atom_site_aniso_label
_atom_site_aniso_U_11
_atom_site_aniso_U_22
_atom_site_aniso_U_33
_atom_site_aniso_U_12
_atom_site_aniso_U_13
_atom_site_aniso_U_23
C1 0.017(2) 0.0113(19) 0.0123(19) 0.0047(17) 0.0061(17) -0.0005(15)
N1 0.023(2) 0.0131(19) 0.0169(17) -0.0002(16) 0.0102(16) -0.0027(14)
O11 0.0198(19) 0.0181(17) 0.0352(18) 0.0013(13) 0.0140(15) -0.0013(13)
O12 0.031(2) 0.0124(16) 0.0347(19) -0.0029(13) 0.0168(17) -0.0038(13)
C2 0.021(3) 0.015(2) 0.016(2) -0.0040(18) 0.0067(18) -0.0019(16)
C3 0.017(2) 0.016(2) 0.0151(19) 0.0010(17) 0.0073(18) 0.0005(16)
C4 0.022(2) 0.016(2) 0.0116(18) 0.0022(18) 0.0093(17) 0.0009(16)
C5 0.022(3) 0.013(2) 0.0143(19) -0.0019(17) 0.0095(18) -0.0016(15)
I5 0.0290(2) 0.01252(17) 0.02228(17) -0.00365(12) 0.01369(13) -0.00179(12)
C6 0.021(2) 0.015(2) 0.0128(18) -0.0016(18) 0.0094(17) -0.0011(16)
C31 0.030(3) 0.008(2) 0.0111(19) 0.0020(19) 0.0073(18) 0.0020(16)
O31 0.0204(18) 0.0314(19) 0.0332(18) 0.0028(15) 0.0133(15) 0.0099(14)
O41 0.0223(19) 0.0158(15) 0.0377(18) 0.0059(13) 0.0189(16) 0.0042(13)

loop_
_atom_type_symbol
_atom_type_description
_atom_type_scat_dispersion_real
_atom_type_scat_dispersion_imag
_atom_type_scat_source
C C 0.0033 0.0016 'International Tables Vol C Tables 4.2.6.8 and 6.1.1.4'
H H 0.0000 0.0000 'International Tables Vol C Tables 4.2.6.8 and 6.1.1.4'
I I -0.4742 1.8119 'International Tables Vol C Tables 4.2.6.8 and 6.1.1.4'
N N 0.0061 0.0033 'International Tables Vol C Tables 4.2.6.8 and 6.1.1.4'
O O 0.0106 0.0060 'International Tables Vol C Tables 4.2.6.8 and 6.1.1.4'

loop_
_geom_angle_atom_site_label_1
_geom_angle_atom_site_label_2
_geom_angle_atom_site_label_3
_geom_angle
_geom_angle_publ_flag
C2 C1 C6 122.0(4) no
C2 C1 N1 120.3(4) no
C6 C1 N1 117.6(4) no
O11 N1 O12 123.4(4) no
O11 N1 C1 118.9(3) no
O12 N1 C1 117.7(4) no
C1 C2 C3 119.1(4) no
C1 C2 H2 120.4 no
C3 C2 H2 120.4 no
C2 C3 C4 120.4(4) no
C2 C3 C31 119.4(4) no
C4 C3 C31 120.1(4) no
O31 C31 C3 120.7(4) no
O31 C31 H31 119.7 no
C3 C31 H31 119.7 no
O41 C4 C5 118.9(4) no
O41 C4 C3 122.6(4) no
C5 C4 C3 118.6(4) no
C4 O41 H41 109.5 no
C6 C5 C4 120.7(4) no
C6 C5 I5 118.6(3) no
C4 C5 I5 120.7(3) no
C5 C6 C1 119.2(4) no
C5 C6 H6 120.4 no
C1 C6 H6 120.4 no

loop_
_geom_bond_atom_site_label_1
_geom_bond_atom_site_label_2
_geom_bond_site_symmetry_2
_geom_bond_distance
_geom_bond_publ_flag
C1 C2 . 1.370(6) no
C2 C3 . 1.389(6) no
C3 C4 . 1.419(5) no
C4 C5 . 1.404(6) no
C5 C6 . 1.376(6) no
C6 C1 . 1.396(6) no
C1 N1 . 1.459(5) no
N1 O11 . 1.226(5) no
N1 O12 . 1.231(4) no
C2 H2 . 0.93 no
C3 C31 . 1.522(6) no
C31 O31 . 1.193(5) no
C31 H31 . 0.93 no
C4 O41 . 1.327(5) no
O41 H41 . 0.82 no
C5 I5 . 2.093(4) no
C6 H6 . 0.93 no

loop_
_geom_hbond_atom_site_label_D
_geom_hbond_atom_site_label_H
_geom_hbond_atom_site_label_A
_geom_hbond_site_symmetry_A
_geom_hbond_distance_DH
_geom_hbond_distance_HA
_geom_hbond_distance_DA
_geom_hbond_angle_DHA
_geom_hbond_publ_flag
O41 H41 O31 . 0.82 1.92 2.629(5) 145 y
C6 H6 O31 1_655 0.93 2.48 3.351(6) 155 y

loop_
_geom_torsion_atom_site_label_1
_geom_torsion_atom_site_label_2
_geom_torsion_atom_site_label_3
_geom_torsion_atom_site_label_4
_geom_torsion
_geom_torsion_publ_flag
C2 C1 N1 O11 -169.4(4) no
C6 C1 N1 O11 8.2(5) no
C2 C1 N1 O12 9.5(5) no
C6 C1 N1 O12 -173.0(3) no
C6 C1 C2 C3 -0.4(6) no
N1 C1 C2 C3 177.0(3) no
C1 C2 C3 C4 0.1(6) no
C1 C2 C3 C31 -176.9(4) no
C2 C3 C31 O31 174.6(4) no
C4 C3 C31 O31 -2.4(6) no
C2 C3 C4 O41 179.4(4) no
C31 C3 C4 O41 -3.7(6) no
C2 C3 C4 C5 0.2(6) no
C31 C3 C4 C5 177.1(3) no
O41 C4 C5 C6 -179.4(3) no
C3 C4 C5 C6 -0.1(6) no
O41 C4 C5 I5 2.1(5) no
C3 C4 C5 I5 -178.7(3) no
C4 C5 C6 C1 -0.2(6) no
I5 C5 C6 C1 178.4(3) no
C2 C1 C6 C5 0.4(6) no
N1 C1 C6 C5 -177.1(3) no

loop_
_cod_related_entry_id
_cod_related_entry_database
_cod_related_entry_code
1 ChemSpider 663785
